data_1535233
loop_
_publ_author_name
'Baiyin, Menghe'
'Ye, Ling'
'An, Yonglin'
'Liu, Xin'
'Jia, Cuiying'
'Ning, Guiling'

_publ_section_title
;
 A solvothermal synthesis and the structure of (NH~4~)~2~Ag~6~Sn~3~S~10~
;
_journal_issue 7
_journal_name_full 'Bulletin of the Chemical Society of Japan'
_journal_page_first 1283
_journal_page_last 1284
_journal_paper_doi 10.1246/bcsj.78.1283
_journal_volume 78
_journal_year 2005
_chemical_formula_sum 'Ag6 H8 N2 S10 Sn3'
_chemical_name_systematic '(N H4)2 Ag6 Sn3 S10'
_space_group_IT_number 60
_symmetry_space_group_name_Hall '-P 2n 2ab'
_symmetry_space_group_name_H-M 'P b c n'
_cell_angle_alpha 90
_cell_angle_beta 90
_cell_angle_gamma 90
_cell_formula_units_Z 4
_cell_length_a 23.8579
_cell_length_b 6.4875
_cell_length_c 13.3992
_cell_volume 2073.903
_citation_journal_id_ASTM BCSJA8
_cod_data_source_file MengheBaiyin_BCSJA8_2005_1981.cif
_cod_data_source_block H8Ag6N2S10Sn3
_cod_original_formula_sum 'H8 Ag6 N2 S10 Sn3'
_cod_database_code 1535233

loop_
_symmetry_equiv_pos_as_xyz
x,y,z
-x+1/2,-y+1/2,z+1/2
x+1/2,-y+1/2,-z
-x,y,-z+1/2
-x,-y,-z
x-1/2,y-1/2,-z-1/2
-x-1/2,y-1/2,z
x,-y,z-1/2

loop_
_atom_site_label
_atom_site_type_symbol
_atom_site_fract_x
_atom_site_fract_y
_atom_site_fract_z
_atom_site_occupancy
_atom_site_U_iso_or_equiv
N1 N-3 0.3244 0.0637 0.2816 1 0.0
S5 S-2 0.11913 1.1625 -0.03238 1 0.0
Sn1 Sn+4 0.200725 1.04787 0.0547 1 0.0
S2 S-2 0.06474 0.7436 0.16222 1 0.0
Ag3 Ag+1 -0.03631 0.09274 0.41459 1 0.0
Ag2 Ag+1 0.09781 0.51821 0.02426 1 0.0
S1 S-2 0.0446 0.3133 0.37132 1 0.0
Ag1 Ag+1 0.09562 1.02741 0.28809 1 0.0
S3 S-2 0.19542 1.0795 0.22704 1 0.0
S4 S-2 0.28779 1.1985 -0.00917 1 0.0
Sn2 Sn+4 0 0.53063 0.25 1 0.0
